data_7119754
loop_
_publ_author_name
'Xu, Jianfeng'
'Yuan, Shiru'
'Peng, Jingyi'
'Miao, Maozhong'
'Chen, Zhengkai'
'Ren, Hongjun'

_publ_section_title
;
 Enantioselective [2+2] annulation of simple aldehydes with isatin-derived
 ketimines via oxidative N-heterocyclic carbene catalysis.
;
_journal_issue 24
_journal_name_full 'Chemical communications (Cambridge, England)'
_journal_page_first 3430
_journal_page_last 3433
_journal_paper_doi 10.1039/c7cc01232b
_journal_volume 53
_journal_year 2017
_chemical_formula_sum 'C29 H27 Br N2 O4'
_chemical_formula_weight 547.43
_space_group_crystal_system orthorhombic
_space_group_IT_number 61
_space_group_name_Hall '-P 2ac 2ab'
_space_group_name_H-M_alt 'P b c a'
_symmetry_space_group_name_Hall '-P 2ac 2ab'
_symmetry_space_group_name_H-M 'P b c a'
_atom_sites_solution_hydrogens geom
_audit_update_record
;
2017-01-11 deposited with the CCDC.
2017-03-06 downloaded from the CCDC.
;
_cell_angle_alpha 90
_cell_angle_beta 90
_cell_angle_gamma 90
_cell_formula_units_Z 8
_cell_length_a 11.8785(7)
_cell_length_b 16.1043(11)
_cell_length_c 27.3233(16)
_cell_measurement_reflns_used 8488
_cell_measurement_temperature 103.(2)
_cell_measurement_theta_max 23.7702
_cell_measurement_theta_min 2.2571
_cell_volume 5226.8(6)
_computing_cell_refinement 'SAINT V8.34A (Bruker AXS Inc., 2013)'
_computing_data_reduction 'SAINT V8.34A (Bruker AXS Inc., 2013)'
_computing_structure_refinement 'SHELXL-2013 (Sheldrick, 2013)'
_diffrn_ambient_temperature 103.(2)
_diffrn_detector_area_resol_mean 8.3333
_diffrn_measured_fraction_theta_full 0.997
_diffrn_measured_fraction_theta_max 0.997
_diffrn_radiation_wavelength 0.71073
_diffrn_reflns_av_R_equivalents 0.0932
_diffrn_reflns_av_unetI/netI 0.0573
_diffrn_reflns_limit_h_max 15
_diffrn_reflns_limit_h_min -13
_diffrn_reflns_limit_k_max 20
_diffrn_reflns_limit_k_min -20
_diffrn_reflns_limit_l_max 26
_diffrn_reflns_limit_l_min -34
_diffrn_reflns_number 58212
_diffrn_reflns_theta_full 27.13
_diffrn_reflns_theta_max 27.13
_diffrn_reflns_theta_min 2.60
_exptl_absorpt_coefficient_mu 1.610
_exptl_absorpt_correction_T_max 0.66
_exptl_absorpt_correction_T_min 0.54
_exptl_absorpt_correction_type multi-scan
_exptl_absorpt_process_details 'SADABS V2012/1 (Bruker AXS Inc.)'
_exptl_crystal_colour colourless
_exptl_crystal_density_diffrn 1.391
_exptl_crystal_density_method 'not measured'
_exptl_crystal_description block
_exptl_crystal_F_000 2256
_exptl_crystal_size_max 0.400
_exptl_crystal_size_mid 0.300
_exptl_crystal_size_min 0.280
_refine_diff_density_max 0.844
_refine_diff_density_min -0.578
_refine_ls_extinction_method none
_refine_ls_goodness_of_fit_ref 1.082
_refine_ls_hydrogen_treatment constr
_refine_ls_matrix_type full
_refine_ls_number_parameters 328
_refine_ls_number_reflns 5773
_refine_ls_number_restraints 0
_refine_ls_restrained_S_all 1.082
_refine_ls_R_factor_all 0.0841
_refine_ls_R_factor_gt 0.0523
_refine_ls_shift/su_max 0.001
_refine_ls_shift/su_mean 0.000
_refine_ls_structure_factor_coef Fsqd
_refine_ls_weighting_details 'w=1/[\s^2^(Fo^2^)+(0.0399P)^2^+8.3392P] where P=(Fo^2^+2Fc^2^)/3'
_refine_ls_weighting_scheme calc
_refine_ls_wR_factor_gt 0.1084
_refine_ls_wR_factor_ref 0.1187
_reflns_number_gt 4205
_reflns_number_total 5773
_reflns_threshold_expression 'I > 2\s(I)'
_cod_data_source_file c7cc01232b2.cif
_cod_data_source_block I
_cod_depositor_comments 'Adding full bibliography for 7119754.cif.'
_cod_database_code 7119754

loop_
_space_group_symop_operation_xyz
'x, y, z'
'-x+1/2, -y, z+1/2'
'-x, y+1/2, -z+1/2'
'x+1/2, -y+1/2, -z'
'-x, -y, -z'
'x-1/2, y, -z-1/2'
'x, -y-1/2, z-1/2'
'-x-1/2, y-1/2, z'

loop_
_atom_site_type_symbol
_atom_site_label
_atom_site_fract_x
_atom_site_fract_y
_atom_site_fract_z
_atom_site_U_iso_or_equiv
_atom_site_adp_type
_atom_site_calc_flag
_atom_site_refinement_flags_adp
_atom_site_refinement_flags_posn
_atom_site_occupancy
Br Br1 0.22483(3) 0.04957(2) 0.65579(2) 0.02819(12) Uani d . . 1
C C1 -0.0410(3) 0.06568(18) 0.94173(12) 0.0181(7) Uani d . . 1
C C2 0.0153(3) 0.06512(18) 0.89080(12) 0.0172(7) Uani d . . 1
H H2 -0.0187 0.1095 0.8699 0.021 Uiso calc U R 1
C C3 0.1228(3) 0.10016(19) 0.91769(11) 0.0168(7) Uani d . . 1
C C4 0.2321(3) 0.05372(19) 0.91847(11) 0.0169(6) Uani d . . 1
C C5 0.2573(3) -0.0250(2) 0.93481(12) 0.0214(7) Uani d . . 1
H H5 0.201 -0.0595 0.9488 0.026 Uiso calc U R 1
C C6 0.3687(3) -0.0525(2) 0.93022(14) 0.0298(8) Uani d . . 1
H H6 0.3879 -0.1072 0.9401 0.036 Uiso calc U R 1
C C7 0.4507(3) -0.0008(2) 0.91141(14) 0.0314(9) Uani d . . 1
H H7 0.5258 -0.0206 0.9088 0.038 Uiso calc U R 1
C C8 0.4258(3) 0.0803(2) 0.89611(13) 0.0251(8) Uani d . . 1
H H8 0.4823 0.1161 0.8836 0.03 Uiso calc U R 1
C C9 0.3153(3) 0.10532(19) 0.90015(11) 0.0177(7) Uani d . . 1
C C10 0.1571(3) 0.18729(19) 0.89941(11) 0.0169(7) Uani d . . 1
C C11 0.0816(3) 0.13530(19) 1.00798(12) 0.0165(7) Uani d . . 1
C C12 0.2455(3) 0.2050(2) 1.04558(12) 0.0245(8) Uani d . . 1
C C13 0.2540(4) 0.1424(3) 1.08679(15) 0.0453(11) Uani d . . 1
H H13A 0.1799 0.135 1.1018 0.068 Uiso calc U R 1
H H13B 0.3074 0.1626 1.1114 0.068 Uiso calc U R 1
H H13C 0.2804 0.0892 1.0738 0.068 Uiso calc U R 1
C C14 0.3607(3) 0.2219(3) 1.02351(14) 0.0373(10) Uani d . . 1
H H14A 0.3919 0.1702 1.0103 0.056 Uiso calc U R 1
H H14B 0.411 0.2437 1.0489 0.056 Uiso calc U R 1
H H14C 0.3534 0.2627 0.9971 0.056 Uiso calc U R 1
C C15 0.1868(4) 0.2834(3) 1.05974(18) 0.0525(13) Uani d . . 1
H H15A 0.1802 0.3196 1.0311 0.079 Uiso calc U R 1
H H15B 0.23 0.3117 1.0853 0.079 Uiso calc U R 1
H H15C 0.1114 0.2702 1.0722 0.079 Uiso calc U R 1
C C16 0.0255(3) -0.01447(19) 0.86161(12) 0.0188(7) Uani d . . 1
H H16A 0.0725 -0.0547 0.8799 0.023 Uiso calc U R 1
H H16B -0.0501 -0.0393 0.8572 0.023 Uiso calc U R 1
C C17 0.0778(3) 0.0021(2) 0.81212(11) 0.0191(7) Uani d . . 1
C C18 0.0195(3) 0.0494(2) 0.77773(12) 0.0234(7) Uani d . . 1
H H18 -0.0518 0.0719 0.7863 0.028 Uiso calc U R 1
C C19 0.0622(3) 0.0645(2) 0.73165(12) 0.0239(8) Uani d . . 1
H H19 0.0213 0.0969 0.7087 0.029 Uiso calc U R 1
C C20 0.1658(3) 0.03148(19) 0.71974(12) 0.0195(7) Uani d . . 1
C C21 0.2271(3) -0.0149(2) 0.75297(13) 0.0245(7) Uani d . . 1
H H21 0.2987 -0.0367 0.7443 0.029 Uiso calc U R 1
C C22 0.1827(3) -0.0292(2) 0.79915(13) 0.0223(7) Uani d . . 1
H H22 0.2245 -0.0608 0.8222 0.027 Uiso calc U R 1
C C23 0.3348(3) 0.25653(19) 0.87414(12) 0.0197(7) Uani d . . 1
H H23A 0.402 0.2603 0.8955 0.024 Uiso calc U R 1
H H23B 0.2889 0.307 0.8798 0.024 Uiso calc U R 1
C C24 0.3731(3) 0.25579(19) 0.82123(12) 0.0203(7) Uani d . . 1
C C25 0.3018(3) 0.2297(2) 0.78373(13) 0.0265(8) Uani d . . 1
H H25 0.2305 0.2065 0.7915 0.032 Uiso calc U R 1
C C26 0.3339(4) 0.2373(2) 0.73550(14) 0.0364(9) Uani d . . 1
H H26 0.2839 0.2204 0.7103 0.044 Uiso calc U R 1
C C27 0.4383(4) 0.2693(2) 0.72356(15) 0.0409(10) Uani d . . 1
H H27 0.4598 0.2747 0.6902 0.049 Uiso calc U R 1
C C28 0.5106(3) 0.2933(2) 0.76000(15) 0.0366(10) Uani d . . 1
H H28 0.5828 0.3148 0.7519 0.044 Uiso calc U R 1
C C29 0.4785(3) 0.2863(2) 0.80881(14) 0.0268(8) Uani d . . 1
H H29 0.5293 0.3026 0.8339 0.032 Uiso calc U R 1
N N1 0.0546(2) 0.10141(16) 0.96275(9) 0.0160(6) Uani d . . 1
N N2 0.2691(2) 0.18400(15) 0.88867(10) 0.0178(6) Uani d . . 1
O O1 -0.13089(18) 0.04677(14) 0.95796(9) 0.0240(5) Uani d . . 1
O O2 0.01923(18) 0.13587(13) 1.04285(8) 0.0208(5) Uani d . . 1
O O3 0.18494(18) 0.16670(14) 1.00392(8) 0.0218(5) Uani d . . 1
O O4 0.09467(19) 0.24636(14) 0.89446(9) 0.0250(5) Uani d . . 1

loop_
_atom_site_aniso_label
_atom_site_aniso_U_11
_atom_site_aniso_U_22
_atom_site_aniso_U_33
_atom_site_aniso_U_12
_atom_site_aniso_U_13
_atom_site_aniso_U_23
Br1 0.02298(18) 0.0437(2) 0.01790(18) -0.00367(17) 0.00224(14) 0.00148(16)
C1 0.0172(16) 0.0129(16) 0.0243(18) 0.0034(12) 0.0024(13) 0.0011(12)
C2 0.0138(15) 0.0163(16) 0.0216(17) -0.0024(13) 0.0016(13) 0.0015(13)
C3 0.0159(16) 0.0181(16) 0.0164(17) -0.0019(13) 0.0050(12) -0.0023(13)
C4 0.0168(15) 0.0173(15) 0.0167(16) 0.0010(14) 0.0039(12) -0.0011(13)
C5 0.0190(17) 0.0216(17) 0.0236(18) 0.0005(13) 0.0023(13) 0.0007(13)
C6 0.0290(19) 0.0237(18) 0.037(2) 0.0072(16) 0.0028(16) 0.0045(16)
C7 0.0160(17) 0.037(2) 0.041(2) 0.0096(16) 0.0036(15) 0.0040(18)
C8 0.0175(17) 0.0284(19) 0.029(2) -0.0017(15) 0.0080(14) 0.0000(15)
C9 0.0180(16) 0.0169(16) 0.0183(17) -0.0008(13) 0.0021(13) -0.0030(13)
C10 0.0161(16) 0.0201(17) 0.0143(16) -0.0030(14) 0.0013(12) -0.0025(13)
C11 0.0155(16) 0.0132(15) 0.0209(18) 0.0056(12) 0.0015(13) 0.0027(13)
C12 0.0273(18) 0.0256(18) 0.0205(18) -0.0085(14) -0.0026(15) -0.0049(14)
C13 0.042(2) 0.058(3) 0.036(2) -0.021(2) -0.0159(19) 0.017(2)
C14 0.032(2) 0.046(2) 0.034(2) -0.0203(19) -0.0008(17) -0.0043(18)
C15 0.059(3) 0.034(2) 0.065(3) -0.009(2) 0.015(2) -0.023(2)
C16 0.0180(16) 0.0172(16) 0.0211(17) -0.0027(13) 0.0012(13) -0.0003(13)
C17 0.0226(17) 0.0175(16) 0.0172(17) -0.0054(14) -0.0012(13) -0.0006(13)
C18 0.0187(16) 0.0288(18) 0.0228(18) 0.0015(15) -0.0005(13) -0.0030(15)
C19 0.0238(18) 0.0275(19) 0.0205(18) 0.0031(15) -0.0040(14) 0.0035(14)
C20 0.0215(17) 0.0203(17) 0.0168(17) -0.0056(14) 0.0005(13) -0.0008(13)
C21 0.0190(16) 0.0261(17) 0.0283(19) 0.0010(15) 0.0045(15) 0.0015(15)
C22 0.0205(16) 0.0189(17) 0.0275(19) 0.0000(14) 0.0003(14) 0.0051(14)
C23 0.0200(16) 0.0160(16) 0.0231(18) -0.0069(14) 0.0031(14) -0.0017(13)
C24 0.0227(17) 0.0121(15) 0.0261(19) -0.0002(13) 0.0041(14) 0.0037(13)
C25 0.0254(19) 0.0261(18) 0.028(2) -0.0041(15) 0.0006(15) 0.0025(15)
C26 0.048(2) 0.033(2) 0.028(2) 0.0006(19) 0.0000(18) 0.0025(17)
C27 0.064(3) 0.030(2) 0.029(2) 0.004(2) 0.018(2) 0.0044(17)
C28 0.034(2) 0.026(2) 0.050(3) -0.0014(17) 0.027(2) 0.0039(18)
C29 0.0235(18) 0.0185(17) 0.038(2) -0.0020(15) 0.0062(16) -0.0009(15)
N1 0.0117(13) 0.0205(14) 0.0157(14) -0.0010(11) 0.0057(10) 0.0007(11)
N2 0.0166(13) 0.0166(13) 0.0201(14) -0.0040(11) 0.0035(11) -0.0013(11)
O1 0.0167(11) 0.0240(12) 0.0313(14) -0.0036(10) 0.0086(10) -0.0005(10)
O2 0.0220(12) 0.0209(12) 0.0196(12) 0.0032(10) 0.0059(10) 0.0009(9)
O3 0.0191(11) 0.0261(12) 0.0203(12) -0.0036(10) 0.0036(9) -0.0053(10)
O4 0.0213(12) 0.0206(12) 0.0332(14) 0.0034(11) 0.0017(10) 0.0011(11)

loop_
_atom_type_symbol
_atom_type_description
_atom_type_scat_dispersion_real
_atom_type_scat_dispersion_imag
_atom_type_scat_source
C C 0.0033 0.0016 'International Tables Vol C Tables 4.2.6.8 and 6.1.1.4'
H H 0.0000 0.0000 'International Tables Vol C Tables 4.2.6.8 and 6.1.1.4'
N N 0.0061 0.0033 'International Tables Vol C Tables 4.2.6.8 and 6.1.1.4'
O O 0.0106 0.0060 'International Tables Vol C Tables 4.2.6.8 and 6.1.1.4'
Br Br -0.2901 2.4595 'International Tables Vol C Tables 4.2.6.8 and 6.1.1.4'

loop_
_geom_angle_atom_site_label_1
_geom_angle_atom_site_label_2
_geom_angle_atom_site_label_3
_geom_angle
O1 C1 N1 132.7(3)
O1 C1 C2 136.0(3)
N1 C1 C2 91.2(2)
C16 C2 C1 121.0(3)
C16 C2 C3 118.9(3)
C1 C2 C3 85.9(2)
C16 C2 H2 109.7
C1 C2 H2 109.7
C3 C2 H2 109.7
N1 C3 C4 118.1(3)
N1 C3 C10 113.7(2)
C4 C3 C10 103.3(2)
N1 C3 C2 87.1(2)
C4 C3 C2 122.0(3)
C10 C3 C2 112.8(3)
C5 C4 C9 120.9(3)
C5 C4 C3 130.8(3)
C9 C4 C3 108.3(3)
C4 C5 C6 117.9(3)
C4 C5 H5 121.0
C6 C5 H5 121.0
C7 C6 C5 120.6(3)
C7 C6 H6 119.7
C5 C6 H6 119.7
C6 C7 C8 121.5(3)
C6 C7 H7 119.2
C8 C7 H7 119.2
C9 C8 C7 116.7(3)
C9 C8 H8 121.6
C7 C8 H8 121.6
C8 C9 C4 122.2(3)
C8 C9 N2 127.9(3)
C4 C9 N2 109.9(3)
O4 C10 N2 127.0(3)
O4 C10 C3 126.0(3)
N2 C10 C3 107.0(3)
O2 C11 O3 129.0(3)
O2 C11 N1 124.3(3)
O3 C11 N1 106.8(3)
O3 C12 C15 108.9(3)
O3 C12 C13 109.1(3)
C15 C12 C13 113.6(3)
O3 C12 C14 101.9(3)
C15 C12 C14 111.8(3)
C13 C12 C14 110.7(3)
C12 C13 H13A 109.5
C12 C13 H13B 109.5
H13A C13 H13B 109.5
C12 C13 H13C 109.5
H13A C13 H13C 109.5
H13B C13 H13C 109.5
C12 C14 H14A 109.5
C12 C14 H14B 109.5
H14A C14 H14B 109.5
C12 C14 H14C 109.5
H14A C14 H14C 109.5
H14B C14 H14C 109.5
C12 C15 H15A 109.5
C12 C15 H15B 109.5
H15A C15 H15B 109.5
C12 C15 H15C 109.5
H15A C15 H15C 109.5
H15B C15 H15C 109.5
C17 C16 C2 110.8(3)
C17 C16 H16A 109.5
C2 C16 H16A 109.5
C17 C16 H16B 109.5
C2 C16 H16B 109.5
H16A C16 H16B 108.1
C22 C17 C18 118.2(3)
C22 C17 C16 122.2(3)
C18 C17 C16 119.7(3)
C19 C18 C17 121.9(3)
C19 C18 H18 119.0
C17 C18 H18 119.0
C20 C19 C18 118.4(3)
C20 C19 H19 120.8
C18 C19 H19 120.8
C19 C20 C21 121.6(3)
C19 C20 Br1 119.1(2)
C21 C20 Br1 119.4(2)
C20 C21 C22 119.1(3)
C20 C21 H21 120.4
C22 C21 H21 120.4
C21 C22 C17 120.8(3)
C21 C22 H22 119.6
C17 C22 H22 119.6
N2 C23 C24 114.4(3)
N2 C23 H23A 108.7
C24 C23 H23A 108.7
N2 C23 H23B 108.7
C24 C23 H23B 108.7
H23A C23 H23B 107.6
C29 C24 C25 118.4(3)
C29 C24 C23 120.1(3)
C25 C24 C23 121.4(3)
C26 C25 C24 120.5(3)
C26 C25 H25 119.7
C24 C25 H25 119.7
C25 C26 C27 120.5(4)
C25 C26 H26 119.8
C27 C26 H26 119.8
C28 C27 C26 119.7(4)
C28 C27 H27 120.1
C26 C27 H27 120.1
C27 C28 C29 120.1(4)
C27 C28 H28 119.9
C29 C28 H28 119.9
C24 C29 C28 120.7(4)
C24 C29 H29 119.7
C28 C29 H29 119.7
C11 N1 C1 135.7(3)
C11 N1 C3 128.4(2)
C1 N1 C3 95.6(2)
C10 N2 C9 111.4(3)
C10 N2 C23 123.3(3)
C9 N2 C23 124.7(3)
C11 O3 C12 122.8(2)

loop_
_geom_bond_atom_site_label_1
_geom_bond_atom_site_label_2
_geom_bond_distance
Br1 C20 1.905(3)
C1 O1 1.196(4)
C1 N1 1.397(4)
C1 C2 1.544(4)
C2 C16 1.515(4)
C2 C3 1.578(4)
C2 H2 1.0
C3 N1 1.474(4)
C3 C4 1.498(4)
C3 C10 1.544(4)
C4 C5 1.377(4)
C4 C9 1.386(4)
C5 C6 1.400(5)
C5 H5 0.95
C6 C7 1.380(5)
C6 H6 0.95
C7 C8 1.402(5)
C7 H7 0.95
C8 C9 1.377(5)
C8 H8 0.95
C9 N2 1.416(4)
C10 O4 1.213(4)
C10 N2 1.364(4)
C11 O2 1.207(4)
C11 O3 1.332(4)
C11 N1 1.389(4)
C12 O3 1.481(4)
C12 C15 1.493(5)
C12 C13 1.514(5)
C12 C14 1.520(5)
C13 H13A 0.98
C13 H13B 0.98
C13 H13C 0.98
C14 H14A 0.98
C14 H14B 0.98
C14 H14C 0.98
C15 H15A 0.98
C15 H15B 0.98
C15 H15C 0.98
C16 C17 1.512(4)
C16 H16A 0.99
C16 H16B 0.99
C17 C22 1.391(5)
C17 C18 1.394(5)
C18 C19 1.379(5)
C18 H18 0.95
C19 C20 1.379(5)
C19 H19 0.95
C20 C21 1.384(5)
C21 C22 1.387(5)
C21 H21 0.95
C22 H22 0.95
C23 N2 1.460(4)
C23 C24 1.516(5)
C23 H23A 0.99
C23 H23B 0.99
C24 C29 1.387(5)
C24 C25 1.394(5)
C25 C26 1.377(5)
C25 H25 0.95
C26 C27 1.382(6)
C26 H26 0.95
C27 C28 1.371(6)
C27 H27 0.95
C28 C29 1.392(5)
C28 H28 0.95
C29 H29 0.95
